data_2221622
loop_
_publ_author_name
'Ren, Chun-Xia'
'Li, Su-Yun'
'Yin, Zhao-Zhong'
'Lu, Xiang'
'Ding, Yu-Qiang'

_publ_section_title '[2,6-Bis(4,5-dihydro-1<i>H</i>-imidazol-2-yl)pyridine]dichloridomanganese(II)'
_journal_coeditor_code CI2778
_journal_issue 5
_journal_name_full 'Acta Crystallographica Section E'
_journal_page_first m572
_journal_page_last m573
_journal_paper_doi 10.1107/S1600536809014354
_journal_volume 65
_journal_year 2009
_chemical_formula_iupac '[Mn Cl2 (C11 H13 N5)]'
_chemical_formula_moiety 'C11 H13 Cl2 Mn N5'
_chemical_formula_sum 'C11 H13 Cl2 Mn N5'
_chemical_formula_weight 341.10
_chemical_name_systematic
;
[2,6-Bis(4,5-dihydro-1<i>H</i>-imidazol-2-yl)pyridine]dichloridomanganese(II)
;
_space_group_IT_number 14
_symmetry_cell_setting monoclinic
_symmetry_space_group_name_Hall '-P 2yn'
_symmetry_space_group_name_H-M 'P 1 21/n 1'
_atom_sites_solution_hydrogens geom
_atom_sites_solution_primary direct
_atom_sites_solution_secondary difmap
_audit_creation_method SHELXL-97
_cell_angle_alpha 90.00
_cell_angle_beta 100.313(9)
_cell_angle_gamma 90.00
_cell_formula_units_Z 4
_cell_length_a 9.297(5)
_cell_length_b 12.686(7)
_cell_length_c 12.383(6)
_cell_measurement_reflns_used 1365
_cell_measurement_temperature 273(2)
_cell_measurement_theta_max 23.11
_cell_measurement_theta_min 2.32
_cell_volume 1436.9(13)
_computing_cell_refinement 'SAINT-Plus (Bruker, 1998)'
_computing_data_collection 'SMART (Bruker, 1998)'
_computing_data_reduction 'SAINT-Plus (Bruker, 1998)'
_computing_molecular_graphics 'SHELXTL (Sheldrick, 2008)'
_computing_publication_material 'SHELXL97 (Sheldrick, 2008)'
_computing_structure_refinement 'SHELXL97 (Sheldrick, 2008)'
_computing_structure_solution 'SHELXS97 (Sheldrick, 2008)'
_diffrn_ambient_temperature 273(2)
_diffrn_measured_fraction_theta_full 0.963
_diffrn_measured_fraction_theta_max 0.963
_diffrn_measurement_device_type 'Bruker SMART CCD area-detector'
_diffrn_measurement_method '\f and \w'
_diffrn_radiation_monochromator graphite
_diffrn_radiation_source 'fine-focus sealed tube'
_diffrn_radiation_type MoK\a
_diffrn_radiation_wavelength 0.71073
_diffrn_reflns_av_R_equivalents 0.0769
_diffrn_reflns_av_sigmaI/netI 0.1112
_diffrn_reflns_limit_h_max 12
_diffrn_reflns_limit_h_min -10
_diffrn_reflns_limit_k_max 16
_diffrn_reflns_limit_k_min -10
_diffrn_reflns_limit_l_max 15
_diffrn_reflns_limit_l_min -16
_diffrn_reflns_number 8507
_diffrn_reflns_theta_full 27.89
_diffrn_reflns_theta_max 27.89
_diffrn_reflns_theta_min 2.32
_exptl_absorpt_coefficient_mu 1.283
_exptl_absorpt_correction_T_max 0.7744
_exptl_absorpt_correction_T_min 0.6995
_exptl_absorpt_correction_type multi-scan
_exptl_absorpt_process_details '(SADABS, Bruker, 1998)'
_exptl_crystal_colour yellow
_exptl_crystal_density_diffrn 1.577
_exptl_crystal_density_method 'not measured'
_exptl_crystal_description Block
_exptl_crystal_F_000 692
_exptl_crystal_size_max 0.30
_exptl_crystal_size_mid 0.25
_exptl_crystal_size_min 0.21
_refine_diff_density_max 0.677
_refine_diff_density_min -0.529
_refine_ls_extinction_coef 0.016(3)
_refine_ls_extinction_expression Fc^*^=kFc[1+0.001xFc^2^\l^3^/sin(2\q)]^-1/4^
_refine_ls_extinction_method 'SHELXL97 (Sheldrick, 2008)'
_refine_ls_goodness_of_fit_ref 0.948
_refine_ls_hydrogen_treatment constr
_refine_ls_matrix_type full
_refine_ls_number_parameters 173
_refine_ls_number_reflns 3317
_refine_ls_number_restraints 0
_refine_ls_restrained_S_all 0.948
_refine_ls_R_factor_all 0.1378
_refine_ls_R_factor_gt 0.0665
_refine_ls_shift/su_max 0.001
_refine_ls_shift/su_mean 0.000
_refine_ls_structure_factor_coef Fsqd
_refine_ls_weighting_details 'calc w=1/[\s^2^(Fo^2^)+(0.0956P)^2^] where P=(Fo^2^+2Fc^2^)/3'
_refine_ls_weighting_scheme calc
_refine_ls_wR_factor_gt 0.1514
_refine_ls_wR_factor_ref 0.1872
_reflns_number_gt 1750
_reflns_number_total 3317
_reflns_threshold_expression I>2\s(I)
_cod_data_source_file ci2778.cif
_cod_data_source_block I
_cod_depositor_comments
;
The following automatic conversions were performed:
'_symmetry_cell_setting' value 'Monoclinic' changed to 'monoclinic'
according to '/home/saulius/struct/CIF-dictionaries/cif_core.dic'
dictionary named 'cif_core.dic' version 2.4.1 from 2010-06-29.

Automatic conversion script
Id: cif_fix_enum 1527 2010-12-29 10:47:43Z saulius 

The following automatic conversions were performed:

'_symmetry_cell_setting' value 'Monoclinic' changed to 'monoclinic'
according to /home/saulius/struct/CIF-dictionaries/cif_core.dic
dictionary named 'cif_core.dic' version 2.4.1 from 2010-06-29.

Automatic conversion script
Id: cif_fix_values 1715 2011-07-08 13:25:40Z adriana 
;
_cod_original_sg_symbol_H-M 'P 21/n'
_cod_database_code 2221622
_cod_database_fobs_code 2221622

loop_
_symmetry_equiv_pos_as_xyz
'x, y, z'
'-x+1/2, y+1/2, -z+1/2'
'-x, -y, -z'
'x-1/2, -y-1/2, z-1/2'

loop_
_atom_site_type_symbol
_atom_site_label
_atom_site_fract_x
_atom_site_fract_y
_atom_site_fract_z
_atom_site_U_iso_or_equiv
_atom_site_adp_type
_atom_site_calc_flag
_atom_site_refinement_flags
_atom_site_occupancy
_atom_site_disorder_assembly
_atom_site_disorder_group
Mn Mn1 1.09096(8) 0.66191(6) 0.31687(6) 0.0431(3) Uani d . 1 . .
Cl Cl1 1.33924(15) 0.63750(13) 0.29973(12) 0.0605(5) Uani d . 1 . .
Cl Cl2 0.96929(17) 0.77218(13) 0.17311(13) 0.0697(5) Uani d . 1 . .
N N1 0.9960(5) 0.8515(3) 0.5846(4) 0.0519(12) Uani d . 1 . .
H H1 0.9262 0.8644 0.6198 0.062 Uiso calc R 1 . .
N N2 1.1031(5) 0.7757(3) 0.4559(3) 0.0492(11) Uani d . 1 . .
N N3 0.9235(4) 0.6172(3) 0.4186(3) 0.0360(9) Uani d . 1 . .
N N4 0.9927(4) 0.5062(3) 0.2597(3) 0.0458(11) Uani d . 1 . .
N N5 0.8274(5) 0.3790(4) 0.2646(4) 0.0542(12) Uani d . 1 . .
H H5A 0.7647 0.3429 0.2923 0.065 Uiso calc R 1 . .
C C1 1.1869(7) 0.8745(5) 0.4878(5) 0.0587(16) Uani d . 1 . .
H H1A 1.1677 0.9266 0.4297 0.070 Uiso calc R 1 . .
H H1B 1.2911 0.8606 0.5045 0.070 Uiso calc R 1 . .
C C2 1.1298(6) 0.9119(5) 0.5908(5) 0.0606(16) Uani d . 1 . .
H H2A 1.1988 0.8957 0.6573 0.073 Uiso calc R 1 . .
H H2B 1.1103 0.9870 0.5881 0.073 Uiso calc R 1 . .
C C3 1.0010(5) 0.7721(4) 0.5141(4) 0.0413(12) Uani d . 1 . .
C C4 0.8964(5) 0.6824(4) 0.4970(4) 0.0359(11) Uani d . 1 . .
C C5 0.7820(5) 0.6653(4) 0.5540(4) 0.0432(12) Uani d . 1 . .
H H5 0.7626 0.7126 0.6069 0.052 Uiso calc R 1 . .
C C6 0.6986(6) 0.5756(4) 0.5292(4) 0.0510(14) Uani d . 1 . .
H H6 0.6222 0.5613 0.5662 0.061 Uiso calc R 1 . .
C C7 0.7285(5) 0.5069(4) 0.4493(4) 0.0474(13) Uani d . 1 . .
H H7 0.6737 0.4459 0.4325 0.057 Uiso calc R 1 . .
C C8 0.8416(5) 0.5311(4) 0.3951(4) 0.0387(11) Uani d . 1 . .
C C9 0.8875(5) 0.4711(4) 0.3049(4) 0.0388(11) Uani d . 1 . .
C C10 0.8854(7) 0.3506(5) 0.1671(5) 0.0618(17) Uani d . 1 . .
H H10A 0.8137 0.3615 0.1008 0.074 Uiso calc R 1 . .
H H10B 0.9186 0.2781 0.1700 0.074 Uiso calc R 1 . .
C C11 1.0136(6) 0.4282(5) 0.1743(5) 0.0595(16) Uani d . 1 . .
H H11A 1.1062 0.3918 0.1950 0.071 Uiso calc R 1 . .
H H11B 1.0123 0.4629 0.1043 0.071 Uiso calc R 1 . .

loop_
_atom_site_aniso_label
_atom_site_aniso_U_11
_atom_site_aniso_U_22
_atom_site_aniso_U_33
_atom_site_aniso_U_12
_atom_site_aniso_U_13
_atom_site_aniso_U_23
Mn1 0.0457(5) 0.0447(5) 0.0447(5) -0.0006(4) 0.0233(4) 0.0035(4)
Cl1 0.0490(8) 0.0707(10) 0.0689(9) 0.0051(7) 0.0298(7) 0.0207(8)
Cl2 0.0638(10) 0.0713(11) 0.0796(11) 0.0170(8) 0.0280(8) 0.0339(9)
N1 0.056(3) 0.046(3) 0.061(3) -0.016(2) 0.029(2) -0.013(2)
N2 0.050(3) 0.049(3) 0.054(3) -0.013(2) 0.025(2) 0.000(2)
N3 0.041(2) 0.034(2) 0.035(2) -0.0027(18) 0.0134(18) 0.0013(19)
N4 0.052(3) 0.044(3) 0.046(2) 0.003(2) 0.024(2) -0.002(2)
N5 0.065(3) 0.045(3) 0.058(3) -0.009(2) 0.025(2) -0.010(2)
C1 0.062(4) 0.048(3) 0.071(4) -0.015(3) 0.027(3) -0.001(3)
C2 0.065(4) 0.054(4) 0.066(4) -0.014(3) 0.021(3) -0.011(3)
C3 0.042(3) 0.044(3) 0.040(3) -0.003(2) 0.014(2) 0.002(2)
C4 0.043(3) 0.032(3) 0.036(2) -0.001(2) 0.017(2) 0.004(2)
C5 0.049(3) 0.045(3) 0.041(3) -0.002(3) 0.021(2) 0.001(2)
C6 0.054(3) 0.050(3) 0.058(3) -0.004(3) 0.034(3) 0.004(3)
C7 0.043(3) 0.048(3) 0.055(3) -0.008(3) 0.020(3) 0.000(3)
C8 0.039(3) 0.037(3) 0.042(3) 0.003(2) 0.013(2) 0.004(2)
C9 0.046(3) 0.032(3) 0.039(3) 0.003(2) 0.009(2) 0.004(2)
C10 0.076(4) 0.056(4) 0.056(3) 0.012(3) 0.017(3) -0.012(3)
C11 0.066(4) 0.064(4) 0.054(3) 0.003(3) 0.027(3) -0.012(3)

loop_
_atom_type_symbol
_atom_type_description
_atom_type_scat_dispersion_real
_atom_type_scat_dispersion_imag
_atom_type_scat_source
C C 0.0033 0.0016 'International Tables Vol C Tables 4.2.6.8 and 6.1.1.4'
H H 0.0000 0.0000 'International Tables Vol C Tables 4.2.6.8 and 6.1.1.4'
N N 0.0061 0.0033 'International Tables Vol C Tables 4.2.6.8 and 6.1.1.4'
Cl Cl 0.1484 0.1585 'International Tables Vol C Tables 4.2.6.8 and 6.1.1.4'
Mn Mn 0.3368 0.7283 'International Tables Vol C Tables 4.2.6.8 and 6.1.1.4'

loop_
_geom_angle_atom_site_label_1
_geom_angle_atom_site_label_2
_geom_angle_atom_site_label_3
_geom_angle_site_symmetry_1
_geom_angle_site_symmetry_3
_geom_angle
_geom_angle_publ_flag
N2 Mn1 N4 . . 140.86(14) ?
N2 Mn1 N3 . . 71.04(14) ?
N4 Mn1 N3 . . 70.69(14) ?
N2 Mn1 Cl1 . . 103.72(12) ?
N4 Mn1 Cl1 . . 101.82(11) ?
N3 Mn1 Cl1 . . 143.13(12) ?
N2 Mn1 Cl2 . . 98.52(13) ?
N4 Mn1 Cl2 . . 99.76(12) ?
N3 Mn1 Cl2 . . 106.47(12) ?
Cl1 Mn1 Cl2 . . 110.39(6) ?
C3 N1 C2 . . 107.6(4) ?
C3 N1 H1 . . 126.2 ?
C2 N1 H1 . . 126.2 ?
C3 N2 C1 . . 106.5(4) ?
C3 N2 Mn1 . . 117.8(4) ?
C1 N2 Mn1 . . 134.3(3) ?
C4 N3 C8 . . 119.6(4) ?
C4 N3 Mn1 . . 119.4(3) ?
C8 N3 Mn1 . . 120.7(3) ?
C9 N4 C11 . . 106.5(5) ?
C9 N4 Mn1 . . 117.8(3) ?
C11 N4 Mn1 . . 135.6(3) ?
C9 N5 C10 . . 109.2(5) ?
C9 N5 H5A . . 125.4 ?
C10 N5 H5A . . 125.4 ?
N2 C1 C2 . . 103.7(4) ?
N2 C1 H1A . . 111.0 ?
C2 C1 H1A . . 111.0 ?
N2 C1 H1B . . 111.0 ?
C2 C1 H1B . . 111.0 ?
H1A C1 H1B . . 109.0 ?
N1 C2 C1 . . 102.3(5) ?
N1 C2 H2A . . 111.3 ?
C1 C2 H2A . . 111.3 ?
N1 C2 H2B . . 111.3 ?
C1 C2 H2B . . 111.3 ?
H2A C2 H2B . . 109.2 ?
N2 C3 N1 . . 116.8(5) ?
N2 C3 C4 . . 118.3(5) ?
N1 C3 C4 . . 124.8(4) ?
N3 C4 C5 . . 122.1(5) ?
N3 C4 C3 . . 112.1(4) ?
C5 C4 C3 . . 125.8(4) ?
C6 C5 C4 . . 117.7(5) ?
C6 C5 H5 . . 121.2 ?
C4 C5 H5 . . 121.2 ?
C5 C6 C7 . . 120.1(5) ?
C5 C6 H6 . . 119.9 ?
C7 C6 H6 . . 119.9 ?
C8 C7 C6 . . 118.6(5) ?
C8 C7 H7 . . 120.7 ?
C6 C7 H7 . . 120.7 ?
N3 C8 C7 . . 121.9(5) ?
N3 C8 C9 . . 110.9(4) ?
C7 C8 C9 . . 127.1(5) ?
N4 C9 N5 . . 115.8(5) ?
N4 C9 C8 . . 119.6(5) ?
N5 C9 C8 . . 124.5(4) ?
N5 C10 C11 . . 101.1(5) ?
N5 C10 H10A . . 111.6 ?
C11 C10 H10A . . 111.6 ?
N5 C10 H10B . . 111.6 ?
C11 C10 H10B . . 111.6 ?
H10A C10 H10B . . 109.4 ?
N4 C11 C10 . . 105.6(4) ?
N4 C11 H11A . . 110.6 ?
C10 C11 H11A . . 110.6 ?
N4 C11 H11B . . 110.6 ?
C10 C11 H11B . . 110.6 ?
H11A C11 H11B . . 108.7 ?

loop_
_geom_bond_atom_site_label_1
_geom_bond_atom_site_label_2
_geom_bond_site_symmetry_2
_geom_bond_distance
_geom_bond_publ_flag
Mn1 N2 . 2.234(4) y
Mn1 N4 . 2.237(4) y
Mn1 N3 . 2.244(4) y
Mn1 Cl1 . 2.3759(19) y
Mn1 Cl2 . 2.3842(18) y
N1 C3 . 1.340(7) ?
N1 C2 . 1.450(7) ?
N1 H1 . 0.86 ?
N2 C3 . 1.291(6) ?
N2 C1 . 1.489(7) ?
N3 C4 . 1.333(6) ?
N3 C8 . 1.333(6) ?
N4 C9 . 1.289(6) ?
N4 C11 . 1.487(7) ?
N5 C9 . 1.352(7) ?
N5 C10 . 1.455(7) ?
N5 H5A . 0.86 ?
C1 C2 . 1.542(8) ?
C1 H1A . 0.97 ?
C1 H1B . 0.97 ?
C2 H2A . 0.97 ?
C2 H2B . 0.97 ?
C3 C4 . 1.486(7) ?
C4 C5 . 1.397(6) ?
C5 C6 . 1.380(8) ?
C5 H5 . 0.93 ?
C6 C7 . 1.382(7) ?
C6 H6 . 0.93 ?
C7 C8 . 1.380(6) ?
C7 H7 . 0.93 ?
C8 C9 . 1.476(7) ?
C10 C11 . 1.535(9) ?
C10 H10A . 0.97 ?
C10 H10B . 0.97 ?
C11 H11A . 0.97 ?
C11 H11B . 0.97 ?

loop_
_geom_hbond_atom_site_label_D
_geom_hbond_atom_site_label_H
_geom_hbond_atom_site_label_A
_geom_hbond_site_symmetry_A
_geom_hbond_distance_DH
_geom_hbond_distance_HA
_geom_hbond_distance_DA
_geom_hbond_angle_DHA
N5 H5A Cl2 2_645 0.86 2.46 3.287(5) 161
N1 H1 Cl1 4_576 0.86 2.50 3.261(5) 147
C7 H7 Cl2 2_645 0.93 2.78 3.681(6) 164
